data_7022428
loop_
_publ_author_name
'DiFranco, Stephen A.'
'Staples, Richard J.'
'Odom, Aaron L.'

_publ_section_title
;
 Single-site N-N bond cleavage by Mo(IV): possible mechanisms of
 hydrazido(1-) to nitrido conversion.
;
_journal_issue 7
_journal_name_full 'Dalton transactions (Cambridge, England : 2003)'
_journal_page_first 2530
_journal_page_last 2539
_journal_paper_doi 10.1039/c2dt32643d
_journal_volume 42
_journal_year 2013
_chemical_absolute_configuration ad
_chemical_formula_moiety 'C38 H54 Mo N6, C4 H10 O'
_chemical_formula_sum 'C42 H64 Mo N6 O'
_chemical_formula_weight 764.93
_chemical_name_common Mo(dpma-mes)(NMe2)2(tBuNC)
_chemical_properties_physical 'air-sensitive, moisture-sensitive, oxygen-sensitive'
_space_group_IT_number 14
_symmetry_cell_setting monoclinic
_symmetry_Int_Tables_number 14
_symmetry_space_group_name_Hall '-P 2yn'
_symmetry_space_group_name_H-M 'P 1 21/n 1'
_atom_sites_solution_hydrogens geom
_atom_sites_solution_primary direct
_atom_sites_solution_secondary difmap
_audit_creation_method SHELXL-97
_cell_angle_alpha 90.00
_cell_angle_beta 98.527(2)
_cell_angle_gamma 90.00
_cell_formula_units_Z 4
_cell_length_a 11.1614(2)
_cell_length_b 30.3369(7)
_cell_length_c 12.4226(3)
_cell_measurement_reflns_used 9868
_cell_measurement_temperature 173(2)
_cell_measurement_theta_max 26.389
_cell_measurement_theta_min 2.282
_cell_volume 4159.82(16)
_computing_cell_refinement 'APEX2 (BRUKER, V2008.5-0, 2006)'
_computing_data_collection 'COSMO (BRUKER, V1.58, 2006)'
_computing_data_reduction 'SAINT (BRUKER, V7.34A, 2006)'
_computing_molecular_graphics 'SHELXTL (Sheldrick, Acta Cryst. A64 2008, 112-122)'
_computing_publication_material 'SHELXTL (Sheldrick, Acta Cryst. A64 2008, 112-122)'
_computing_structure_refinement 'SHELXL (Sheldrick, Acta Cryst. A64 2008, 112-122)'
_computing_structure_solution 'SHELXS (Sheldrick, Acta Cryst. A64 2008, 112-122)'
_diffrn_ambient_temperature 173(2)
_diffrn_detector_area_resol_mean 836.6
_diffrn_measured_fraction_theta_full 0.999
_diffrn_measured_fraction_theta_max 0.999
_diffrn_measurement_method '\w,and/f 0.5 deg'
_diffrn_radiation_monochromator graphite
_diffrn_radiation_probe x-ray
_diffrn_radiation_type MoK\a
_diffrn_radiation_wavelength 0.71073
_diffrn_reflns_av_R_equivalents 0.0428
_diffrn_reflns_av_sigmaI/netI 0.0428
_diffrn_reflns_limit_h_max 13
_diffrn_reflns_limit_h_min -13
_diffrn_reflns_limit_k_max 32
_diffrn_reflns_limit_k_min -37
_diffrn_reflns_limit_l_max 15
_diffrn_reflns_limit_l_min -15
_diffrn_reflns_number 33709
_diffrn_reflns_theta_full 26.39
_diffrn_reflns_theta_max 26.39
_diffrn_reflns_theta_min 1.79
_diffrn_source 'fine-focus sealed tube'
_diffrn_source_type 'sealed tube'
_exptl_absorpt_coefficient_mu 0.353
_exptl_absorpt_correction_T_max 0.9642
_exptl_absorpt_correction_T_min 0.8440
_exptl_absorpt_correction_type multi-scan
_exptl_absorpt_process_details SADABS
_exptl_crystal_colour red
_exptl_crystal_density_diffrn 1.221
_exptl_crystal_density_method 'not measured'
_exptl_crystal_description chunk
_exptl_crystal_F_000 1632
_exptl_crystal_recrystallization_method 'layered diffusion pentane on diethyl ether'
_exptl_crystal_size_max 0.50
_exptl_crystal_size_mid 0.18
_exptl_crystal_size_min 0.10
_refine_diff_density_max 0.379
_refine_diff_density_min -0.572
_refine_diff_density_rms 0.057
_refine_ls_extinction_method none
_refine_ls_goodness_of_fit_ref 1.046
_refine_ls_hydrogen_treatment constr
_refine_ls_matrix_type full
_refine_ls_number_parameters 509
_refine_ls_number_reflns 8501
_refine_ls_number_restraints 28
_refine_ls_restrained_S_all 1.047
_refine_ls_R_factor_all 0.0587
_refine_ls_R_factor_gt 0.0378
_refine_ls_shift/su_max 0.003
_refine_ls_shift/su_mean 0.000
_refine_ls_structure_factor_coef Fsqd
_refine_ls_weighting_details 'calc w=1/[\s^2^(Fo^2^)+(0.0408P)^2^+1.6920P] where P=(Fo^2^+2Fc^2^)/3'
_refine_ls_weighting_scheme calc
_refine_ls_wR_factor_gt 0.0840
_refine_ls_wR_factor_ref 0.0913
_reflns_number_gt 6532
_reflns_number_total 8501
_reflns_threshold_expression >2sigma(I)
_cod_data_source_file c2dt32643d.txt
_cod_data_source_block motbunc_0m
_cod_depositor_comments
;
The following automatic conversions were performed:

'_exptl_absorpt_correction_type' value 'Multi-scan' changed to
'multi-scan' according to
/home/saulius/struct/CIF-dictionaries/cif_core.dic dictionary named
'cif_core.dic' version 2.4.2 from 2011-04-26.

Automatic conversion script
Id: cif_fix_values 1891 2012-01-12 08:04:46Z andrius 
;
_cod_original_sg_symbol_H-M 'P 21/n'
_cod_database_code 7022428
_contact_crystallographer_name 'Richard Staples'
_contact_crystallographer_email xraystaples@chemistry.msu.com

loop_
_symmetry_equiv_pos_as_xyz
'x, y, z'
'-x+1/2, y+1/2, -z+1/2'
'-x, -y, -z'
'x-1/2, -y-1/2, z-1/2'

loop_
_atom_site_label
_atom_site_type_symbol
_atom_site_fract_x
_atom_site_fract_y
_atom_site_fract_z
_atom_site_U_iso_or_equiv
_atom_site_adp_type
_atom_site_occupancy
_atom_site_symmetry_multiplicity
_atom_site_calc_flag
_atom_site_refinement_flags
_atom_site_disorder_assembly
_atom_site_disorder_group
Mo1 Mo 0.851238(17) 0.169024(7) 0.721533(16) 0.02472(7) Uani 1 1 d . . .
N6 N 1.0961(2) 0.11900(7) 0.85631(17) 0.0359(5) Uani 1 1 d . . .
N4 N 0.70551(18) 0.20814(7) 0.66459(18) 0.0352(5) Uani 1 1 d . . .
N2 N 0.73835(18) 0.12917(8) 0.80410(17) 0.0356(5) Uani 1 1 d . . .
N3 N 0.84665(19) 0.20437(8) 0.88984(17) 0.0363(5) Uani 1 1 d . . .
N1 N 0.96735(17) 0.22410(6) 0.71903(16) 0.0286(5) Uani 1 1 d . . .
N5 N 0.85270(17) 0.13962(6) 0.58377(15) 0.0270(4) Uani 1 1 d . . .
C63 C 1.2677(4) 0.07026(14) 0.8706(4) 0.1052(18) Uani 1 1 d . . .
H63A H 1.2141 0.0462 0.8411 0.158 Uiso 1 1 calc R . .
H63B H 1.3368 0.0582 0.9196 0.158 Uiso 1 1 calc R . .
H63C H 1.2970 0.0860 0.8108 0.158 Uiso 1 1 calc R . .
C62 C 1.1454(4) 0.07887(15) 1.0238(3) 0.1032(18) Uani 1 1 d . . .
H62A H 1.0977 0.1001 1.0591 0.155 Uiso 1 1 calc R . .
H62B H 1.2111 0.0672 1.0775 0.155 Uiso 1 1 calc R . .
H62C H 1.0931 0.0546 0.9935 0.155 Uiso 1 1 calc R . .
C21C C 0.8974(4) 0.02744(13) 0.8408(3) 0.0874(14) Uani 1 1 d . . .
H21A H 0.8535 0.0135 0.8945 0.131 Uiso 1 1 calc R . .
H21B H 0.9169 0.0580 0.8625 0.131 Uiso 1 1 calc R . .
H21C H 0.9725 0.0112 0.8370 0.131 Uiso 1 1 calc R . .
C22 C 0.6209(4) 0.08012(15) 0.8741(3) 0.0839(14) Uani 1 1 d . . .
H22 H 0.5776 0.0540 0.8855 0.101 Uiso 1 1 calc R . .
C21B C 0.8087(4) -0.03358(12) 0.4601(4) 0.0808(13) Uani 1 1 d . . .
H21D H 0.8845 -0.0232 0.4379 0.121 Uiso 1 1 calc R . .
H21E H 0.7441 -0.0329 0.3974 0.121 Uiso 1 1 calc R . .
H21F H 0.8193 -0.0638 0.4877 0.121 Uiso 1 1 calc R . .
C11B C 1.2139(4) 0.13366(12) 0.3128(3) 0.0714(11) Uani 1 1 d . . .
H11A H 1.1522 0.1339 0.2478 0.107 Uiso 1 1 calc R . .
H11B H 1.2291 0.1032 0.3377 0.107 Uiso 1 1 calc R . .
H11C H 1.2891 0.1466 0.2951 0.107 Uiso 1 1 calc R . .
C11C C 1.2669(3) 0.18307(14) 0.7018(3) 0.0688(11) Uani 1 1 d . . .
H11D H 1.3226 0.2082 0.7106 0.103 Uiso 1 1 calc R . .
H11E H 1.3133 0.1556 0.7113 0.103 Uiso 1 1 calc R . .
H11F H 1.2121 0.1847 0.7565 0.103 Uiso 1 1 calc R . .
C12 C 1.0967(3) 0.27820(11) 0.6947(3) 0.0647(10) Uani 1 1 d . . .
H12 H 1.1562 0.2952 0.6662 0.078 Uiso 1 1 calc R . .
C13 C 1.0380(3) 0.28989(10) 0.7837(2) 0.0559(9) Uani 1 1 d . . .
H13 H 1.0502 0.3160 0.8262 0.067 Uiso 1 1 calc R . .
C215 C 0.8452(3) -0.00189(10) 0.6498(3) 0.0586(9) Uani 1 1 d . . .
H215 H 0.9136 -0.0208 0.6649 0.070 Uiso 1 1 calc R . .
C61 C 1.2779(3) 0.14001(11) 0.9777(3) 0.0569(9) Uani 1 1 d . . .
H61A H 1.3128 0.1541 0.9185 0.085 Uiso 1 1 calc R . .
H61B H 1.3432 0.1292 1.0328 0.085 Uiso 1 1 calc R . .
H61C H 1.2288 0.1615 1.0107 0.085 Uiso 1 1 calc R . .
C21A C 0.5303(3) 0.07885(11) 0.5845(3) 0.0528(8) Uani 1 1 d . . .
H21G H 0.5510 0.1083 0.5608 0.079 Uiso 1 1 calc R . .
H21H H 0.4916 0.0813 0.6501 0.079 Uiso 1 1 calc R . .
H21I H 0.4745 0.0646 0.5265 0.079 Uiso 1 1 calc R . .
C11A C 0.9279(3) 0.24510(11) 0.4303(2) 0.0509(8) Uani 1 1 d . . .
H11G H 0.8603 0.2370 0.4684 0.076 Uiso 1 1 calc R . .
H11H H 0.9015 0.2439 0.3515 0.076 Uiso 1 1 calc R . .
H11I H 0.9547 0.2751 0.4511 0.076 Uiso 1 1 calc R . .
C42 C 0.5790(2) 0.19566(11) 0.6596(3) 0.0522(8) Uani 1 1 d . . .
H42A H 0.5357 0.2187 0.6935 0.078 Uiso 1 1 calc R . .
H42B H 0.5736 0.1678 0.6986 0.078 Uiso 1 1 calc R . .
H42C H 0.5424 0.1920 0.5834 0.078 Uiso 1 1 calc R . .
C214 C 0.7749(3) -0.00396(10) 0.5485(3) 0.0522(8) Uani 1 1 d . . .
C32 C 0.7229(3) 0.19520(11) 0.9154(3) 0.0528(8) Uani 1 1 d . . .
H32A H 0.7195 0.2016 0.9931 0.063 Uiso 1 1 calc R . .
H32B H 0.6629 0.2142 0.8705 0.063 Uiso 1 1 calc R . .
C6 C 1.1989(3) 0.10166(10) 0.9327(3) 0.0504(8) Uani 1 1 d . . .
C216 C 0.8192(3) 0.02697(10) 0.7303(3) 0.0522(8) Uani 1 1 d . . .
C24 C 0.6942(3) 0.14809(12) 0.8919(2) 0.0504(8) Uani 1 1 d . . .
C41 C 0.7107(3) 0.25121(10) 0.6152(2) 0.0465(7) Uani 1 1 d . . .
H41A H 0.6771 0.2495 0.5378 0.070 Uiso 1 1 calc R . .
H41B H 0.7951 0.2611 0.6227 0.070 Uiso 1 1 calc R . .
H41C H 0.6634 0.2722 0.6515 0.070 Uiso 1 1 calc R . .
C115 C 1.2313(3) 0.15925(10) 0.5069(3) 0.0459(7) Uani 1 1 d . . .
H115 H 1.3009 0.1410 0.5230 0.055 Uiso 1 1 calc R . .
C21 C 0.6918(3) 0.08658(11) 0.7941(2) 0.0470(7) Uani 1 1 d . . .
C213 C 0.6734(3) 0.02247(9) 0.5314(3) 0.0451(7) Uani 1 1 d . . .
H213 H 0.6216 0.0206 0.4636 0.054 Uiso 1 1 calc R . .
C114 C 1.1699(3) 0.16024(9) 0.4014(3) 0.0455(7) Uani 1 1 d . . .
C31 C 0.8646(3) 0.25176(9) 0.8676(2) 0.0437(7) Uani 1 1 d . . .
H31A H 0.8890 0.2677 0.9369 0.052 Uiso 1 1 calc R . .
H31B H 0.7878 0.2647 0.8311 0.052 Uiso 1 1 calc R . .
C33 C 0.9374(3) 0.18979(10) 0.9812(2) 0.0433(7) Uani 1 1 d . . .
H33A H 1.0189 0.1951 0.9636 0.065 Uiso 1 1 calc R . .
H33B H 0.9269 0.1582 0.9940 0.065 Uiso 1 1 calc R . .
H33C H 0.9268 0.2064 1.0469 0.065 Uiso 1 1 calc R . .
C116 C 1.1941(2) 0.18414(10) 0.5899(2) 0.0414(7) Uani 1 1 d . . .
C113 C 1.0706(3) 0.18779(9) 0.3799(2) 0.0402(7) Uani 1 1 d . . .
H113 H 1.0282 0.1892 0.3078 0.048 Uiso 1 1 calc R . .
C51 C 0.7666(2) 0.14668(10) 0.4838(2) 0.0409(7) Uani 1 1 d . . .
H51A H 0.8103 0.1570 0.4258 0.061 Uiso 1 1 calc R . .
H51B H 0.7067 0.1689 0.4972 0.061 Uiso 1 1 calc R . .
H51C H 0.7253 0.1189 0.4617 0.061 Uiso 1 1 calc R . .
C211 C 0.7192(2) 0.05526(9) 0.7094(2) 0.0408(7) Uani 1 1 d . . .
C212 C 0.6439(2) 0.05167(9) 0.6093(2) 0.0389(6) Uani 1 1 d . . .
C11 C 1.0529(3) 0.23799(9) 0.6566(2) 0.0376(6) Uani 1 1 d . . .
C112 C 1.0304(2) 0.21370(9) 0.4606(2) 0.0352(6) Uani 1 1 d . . .
C14 C 0.9604(2) 0.25642(9) 0.7965(2) 0.0367(6) Uani 1 1 d . . .
C52 C 0.9403(2) 0.10601(8) 0.5603(2) 0.0330(6) Uani 1 1 d . . .
H52A H 0.8970 0.0790 0.5350 0.049 Uiso 1 1 calc R . .
H52B H 0.9969 0.0997 0.6267 0.049 Uiso 1 1 calc R . .
H52C H 0.9853 0.1169 0.5038 0.049 Uiso 1 1 calc R . .
C111 C 1.0919(2) 0.21100(8) 0.5674(2) 0.0326(6) Uani 1 1 d . . .
C20 C 1.0117(2) 0.13352(8) 0.80317(19) 0.0272(5) Uani 1 1 d . . .
C23 C 0.6234(3) 0.11887(15) 0.9363(3) 0.0834(14) Uani 1 1 d . . .
H23 H 0.5833 0.1237 0.9976 0.100 Uiso 1 1 calc R . .
C1S C 0.4631(9) 0.0576(5) 0.2389(12) 0.094(4) Uani 0.697(6) 1 d PD A 1
H1S1 H 0.4784 0.0619 0.3179 0.141 Uiso 0.697(6) 1 calc PR A 1
H1S2 H 0.3957 0.0369 0.2205 0.141 Uiso 0.697(6) 1 calc PR A 1
H1S3 H 0.4423 0.0859 0.2030 0.141 Uiso 0.697(6) 1 calc PR A 1
O1S O 0.6668(6) 0.0708(2) 0.2256(6) 0.0684(17) Uani 0.697(6) 1 d PD A 1
C4S C 0.8651(10) 0.0909(5) 0.2185(10) 0.105(4) Uani 0.697(6) 1 d PD A 1
H4S1 H 0.8317 0.1192 0.1900 0.158 Uiso 0.697(6) 1 calc PR A 1
H4S2 H 0.9366 0.0836 0.1847 0.158 Uiso 0.697(6) 1 calc PR A 1
H4S3 H 0.8882 0.0930 0.2975 0.158 Uiso 0.697(6) 1 calc PR A 1
C3S C 0.7767(7) 0.0575(3) 0.1940(6) 0.088(2) Uani 0.697(6) 1 d PD A 1
H3S1 H 0.7646 0.0513 0.1149 0.105 Uiso 0.697(6) 1 calc PR A 1
H3S2 H 0.8050 0.0300 0.2328 0.105 Uiso 0.697(6) 1 calc PR A 1
C2S C 0.5712(6) 0.0398(2) 0.2022(6) 0.0836(18) Uani 0.697(6) 1 d PD A 1
H2S1 H 0.5942 0.0116 0.2399 0.100 Uiso 0.697(6) 1 calc PR A 1
H2S2 H 0.5551 0.0340 0.1229 0.100 Uiso 0.697(6) 1 calc PR A 1
C1B C 0.457(3) 0.0394(11) 0.215(4) 0.138(18) Uani 0.303(6) 1 d PD A 2
H1B1 H 0.4283 0.0330 0.1380 0.207 Uiso 0.303(6) 1 calc PR A 2
H1B2 H 0.3899 0.0504 0.2495 0.207 Uiso 0.303(6) 1 calc PR A 2
H1B3 H 0.4895 0.0124 0.2515 0.207 Uiso 0.303(6) 1 calc PR A 2
C2B C 0.5502(15) 0.0719(5) 0.2224(14) 0.0836(18) Uani 0.303(6) 1 d PD A 2
H2B1 H 0.5575 0.0868 0.2939 0.100 Uiso 0.303(6) 1 calc PR A 2
H2B2 H 0.5296 0.0943 0.1648 0.100 Uiso 0.303(6) 1 calc PR A 2
C3B C 0.7455(16) 0.0868(6) 0.2033(13) 0.077(5) Uani 0.303(6) 1 d PD A 2
H3B1 H 0.7030 0.1084 0.1512 0.093 Uiso 0.303(6) 1 calc PR A 2
H3B2 H 0.7584 0.1014 0.2754 0.093 Uiso 0.303(6) 1 calc PR A 2
C4B C 0.861(3) 0.0798(12) 0.173(3) 0.135(13) Uani 0.303(6) 1 d PD A 2
H4B1 H 0.8949 0.0520 0.2040 0.202 Uiso 0.303(6) 1 calc PR A 2
H4B2 H 0.9154 0.1041 0.2002 0.202 Uiso 0.303(6) 1 calc PR A 2
H4B3 H 0.8543 0.0786 0.0933 0.202 Uiso 0.303(6) 1 calc PR A 2
O1B O 0.6634(15) 0.0511(6) 0.210(2) 0.121(8) Uani 0.303(6) 1 d PD A 2

loop_
_atom_site_aniso_label
_atom_site_aniso_U_11
_atom_site_aniso_U_22
_atom_site_aniso_U_33
_atom_site_aniso_U_23
_atom_site_aniso_U_13
_atom_site_aniso_U_12
Mo1 0.01938(10) 0.02717(12) 0.02845(11) -0.00343(10) 0.00629(7) 0.00120(9)
N6 0.0349(12) 0.0359(13) 0.0357(12) -0.0003(10) 0.0018(10) 0.0012(10)
N4 0.0240(11) 0.0336(13) 0.0475(13) -0.0063(10) 0.0032(9) 0.0055(9)
N2 0.0278(11) 0.0454(14) 0.0358(12) -0.0025(10) 0.0121(9) -0.0078(10)
N3 0.0295(11) 0.0453(14) 0.0367(12) -0.0131(10) 0.0135(9) -0.0026(10)
N1 0.0263(10) 0.0244(11) 0.0348(11) -0.0027(9) 0.0037(9) 0.0013(9)
N5 0.0267(10) 0.0260(11) 0.0291(10) -0.0008(9) 0.0068(8) -0.0006(8)
C63 0.080(3) 0.082(3) 0.137(4) -0.038(3) -0.043(3) 0.047(2)
C62 0.089(3) 0.119(4) 0.085(3) 0.066(3) -0.042(2) -0.047(3)
C21C 0.080(3) 0.060(2) 0.106(3) 0.035(2) -0.038(2) -0.023(2)
C22 0.088(3) 0.105(3) 0.069(2) -0.021(2) 0.044(2) -0.065(3)
C21B 0.069(2) 0.046(2) 0.136(4) -0.023(2) 0.043(3) 0.0038(19)
C11B 0.087(3) 0.056(2) 0.082(3) -0.0157(19) 0.049(2) -0.008(2)
C11C 0.0377(17) 0.112(3) 0.055(2) 0.017(2) 0.0011(15) -0.0108(19)
C12 0.095(3) 0.054(2) 0.0514(19) -0.0118(16) 0.0292(19) -0.042(2)
C13 0.086(2) 0.0358(18) 0.0469(18) -0.0134(14) 0.0118(17) -0.0201(17)
C215 0.0332(16) 0.0301(17) 0.111(3) 0.0130(19) 0.0044(18) -0.0005(13)
C61 0.0465(18) 0.063(2) 0.0549(19) 0.0039(17) -0.0123(15) -0.0052(16)
C21A 0.0370(16) 0.053(2) 0.067(2) -0.0154(16) 0.0029(15) 0.0029(14)
C11A 0.0550(19) 0.055(2) 0.0438(17) 0.0136(15) 0.0117(14) 0.0096(16)
C42 0.0271(15) 0.052(2) 0.075(2) -0.0112(17) -0.0014(14) 0.0105(13)
C214 0.0434(17) 0.0264(16) 0.091(2) -0.0014(16) 0.0220(17) -0.0022(13)
C32 0.0375(16) 0.076(2) 0.0501(18) -0.0215(17) 0.0244(14) -0.0050(16)
C6 0.0419(17) 0.0476(19) 0.0550(18) 0.0066(15) -0.0149(14) 0.0035(14)
C216 0.0391(17) 0.0392(18) 0.074(2) 0.0194(16) -0.0059(15) -0.0170(14)
C24 0.0360(16) 0.077(2) 0.0423(16) -0.0153(16) 0.0201(13) -0.0169(16)
C41 0.0402(16) 0.0458(18) 0.0523(18) -0.0003(14) 0.0028(13) 0.0133(14)
C115 0.0333(15) 0.0411(18) 0.067(2) 0.0137(15) 0.0207(14) -0.0008(12)
C21 0.0407(16) 0.060(2) 0.0420(16) -0.0027(14) 0.0112(13) -0.0193(15)
C213 0.0406(16) 0.0370(17) 0.0568(18) -0.0063(14) 0.0040(14) -0.0017(13)
C114 0.0514(18) 0.0333(17) 0.0589(19) 0.0000(13) 0.0316(15) -0.0100(13)
C31 0.0420(16) 0.0415(17) 0.0486(16) -0.0185(14) 0.0099(13) 0.0042(13)
C33 0.0450(17) 0.0547(19) 0.0312(14) -0.0105(13) 0.0093(12) -0.0060(14)
C116 0.0343(15) 0.0462(17) 0.0452(16) 0.0107(13) 0.0111(12) -0.0122(13)
C113 0.0471(17) 0.0423(17) 0.0334(14) 0.0032(12) 0.0133(12) -0.0113(14)
C51 0.0388(15) 0.0461(17) 0.0356(14) -0.0050(13) -0.0021(12) 0.0026(13)
C211 0.0345(15) 0.0388(16) 0.0496(16) 0.0046(13) 0.0076(12) -0.0161(13)
C212 0.0315(14) 0.0319(15) 0.0548(17) -0.0009(13) 0.0109(12) -0.0037(12)
C11 0.0464(16) 0.0327(15) 0.0354(14) -0.0007(12) 0.0112(12) -0.0129(13)
C112 0.0383(15) 0.0322(15) 0.0370(14) 0.0069(12) 0.0122(12) -0.0057(12)
C14 0.0419(15) 0.0276(15) 0.0400(15) -0.0056(12) 0.0043(12) 0.0023(12)
C52 0.0370(14) 0.0294(14) 0.0347(14) -0.0067(11) 0.0125(11) 0.0022(11)
C111 0.0364(14) 0.0298(14) 0.0337(13) 0.0020(11) 0.0118(11) -0.0123(11)
C20 0.0282(13) 0.0269(13) 0.0277(12) -0.0020(10) 0.0084(10) -0.0023(11)
C23 0.077(3) 0.127(4) 0.057(2) -0.033(2) 0.047(2) -0.054(3)
C1S 0.056(6) 0.138(10) 0.086(5) 0.042(7) 0.002(4) 0.013(6)
O1S 0.059(4) 0.067(4) 0.079(3) 0.003(3) 0.013(2) 0.001(3)
C4S 0.066(5) 0.153(9) 0.099(8) -0.043(8) 0.023(5) -0.015(5)
C3S 0.093(6) 0.077(5) 0.099(5) -0.010(4) 0.033(4) 0.009(5)
C2S 0.081(4) 0.078(5) 0.095(4) -0.003(4) 0.026(3) -0.002(4)
C1B 0.082(18) 0.16(3) 0.17(3) 0.04(2) -0.001(17) -0.05(2)
C2B 0.081(4) 0.078(5) 0.095(4) -0.003(4) 0.026(3) -0.002(4)
C3B 0.069(11) 0.093(13) 0.069(9) 0.005(9) 0.007(8) 0.014(11)
C4B 0.104(19) 0.19(4) 0.12(3) 0.06(2) 0.045(18) 0.01(2)
O1B 0.091(12) 0.112(15) 0.175(15) -0.030(12) 0.065(10) -0.050(11)

loop_
_atom_type_symbol
_atom_type_description
_atom_type_scat_dispersion_real
_atom_type_scat_dispersion_imag
_atom_type_scat_source
C C 0.0033 0.0016 'International Tables Vol C Tables 4.2.6.8 and 6.1.1.4'
H H 0.0000 0.0000 'International Tables Vol C Tables 4.2.6.8 and 6.1.1.4'
N N 0.0061 0.0033 'International Tables Vol C Tables 4.2.6.8 and 6.1.1.4'
Mo Mo -1.6832 0.6857 'International Tables Vol C Tables 4.2.6.8 and 6.1.1.4'
O O 0.0106 0.0060 'International Tables Vol C Tables 4.2.6.8 and 6.1.1.4'

loop_
_geom_angle_atom_site_label_1
_geom_angle_atom_site_label_2
_geom_angle_atom_site_label_3
_geom_angle
N5 Mo1 N4 94.13(8)
N5 Mo1 N1 105.41(8)
N4 Mo1 N1 89.67(8)
N5 Mo1 N2 104.43(8)
N4 Mo1 N2 89.94(9)
N1 Mo1 N2 150.11(8)
N5 Mo1 C20 93.96(8)
N4 Mo1 C20 171.68(8)
N1 Mo1 C20 86.28(8)
N2 Mo1 C20 89.96(8)
N5 Mo1 N3 179.14(8)
N4 Mo1 N3 85.55(8)
N1 Mo1 N3 75.40(7)
N2 Mo1 N3 74.78(8)
C20 Mo1 N3 86.40(8)
C20 N6 C6 174.9(3)
C41 N4 C42 108.4(2)
C41 N4 Mo1 126.02(17)
C42 N4 Mo1 125.38(19)
C24 N2 C21 106.4(2)
C24 N2 Mo1 116.81(19)
C21 N2 Mo1 136.77(18)
C33 N3 C31 109.8(2)
C33 N3 C32 109.5(2)
C31 N3 C32 112.1(2)
C33 N3 Mo1 116.36(16)
C31 N3 Mo1 104.75(15)
C32 N3 Mo1 104.31(15)
C11 N1 C14 106.8(2)
C11 N1 Mo1 136.41(17)
C14 N1 Mo1 116.84(16)
C51 N5 C52 107.73(19)
C51 N5 Mo1 126.23(16)
C52 N5 Mo1 126.04(15)
C6 C63 H63A 109.5
C6 C63 H63B 109.5
H63A C63 H63B 109.5
C6 C63 H63C 109.5
H63A C63 H63C 109.5
H63B C63 H63C 109.5
C6 C62 H62A 109.5
C6 C62 H62B 109.5
H62A C62 H62B 109.5
C6 C62 H62C 109.5
H62A C62 H62C 109.5
H62B C62 H62C 109.5
C216 C21C H21A 109.5
C216 C21C H21B 109.5
H21A C21C H21B 109.5
C216 C21C H21C 109.5
H21A C21C H21C 109.5
H21B C21C H21C 109.5
C21 C22 C23 108.1(3)
C21 C22 H22 125.9
C23 C22 H22 125.9
C214 C21B H21D 109.5
C214 C21B H21E 109.5
H21D C21B H21E 109.5
C214 C21B H21F 109.5
H21D C21B H21F 109.5
H21E C21B H21F 109.5
C114 C11B H11A 109.5
C114 C11B H11B 109.5
H11A C11B H11B 109.5
C114 C11B H11C 109.5
H11A C11B H11C 109.5
H11B C11B H11C 109.5
C116 C11C H11D 109.5
C116 C11C H11E 109.5
H11D C11C H11E 109.5
C116 C11C H11F 109.5
H11D C11C H11F 109.5
H11E C11C H11F 109.5
C11 C12 C13 108.1(3)
C11 C12 H12 126.0
C13 C12 H12 126.0
C14 C13 C12 106.4(3)
C14 C13 H13 126.8
C12 C13 H13 126.8
C214 C215 C216 122.1(3)
C214 C215 H215 118.9
C216 C215 H215 118.9
C6 C61 H61A 109.5
C6 C61 H61B 109.5
H61A C61 H61B 109.5
C6 C61 H61C 109.5
H61A C61 H61C 109.5
H61B C61 H61C 109.5
C212 C21A H21G 109.5
C212 C21A H21H 109.5
H21G C21A H21H 109.5
C212 C21A H21I 109.5
H21G C21A H21I 109.5
H21H C21A H21I 109.5
C112 C11A H11G 109.5
C112 C11A H11H 109.5
H11G C11A H11H 109.5
C112 C11A H11I 109.5
H11G C11A H11I 109.5
H11H C11A H11I 109.5
N4 C42 H42A 109.5
N4 C42 H42B 109.5
H42A C42 H42B 109.5
N4 C42 H42C 109.5
H42A C42 H42C 109.5
H42B C42 H42C 109.5
C213 C214 C215 117.2(3)
C213 C214 C21B 121.5(3)
C215 C214 C21B 121.3(3)
C24 C32 N3 108.5(2)
C24 C32 H32A 110.0
N3 C32 H32A 110.0
C24 C32 H32B 110.0
N3 C32 H32B 110.0
H32A C32 H32B 108.4
N6 C6 C63 107.7(3)
N6 C6 C61 108.6(2)
C63 C6 C61 111.2(3)
N6 C6 C62 106.7(3)
C63 C6 C62 112.3(3)
C61 C6 C62 110.2(3)
C215 C216 C211 119.8(3)
C215 C216 C21C 120.3(3)
C211 C216 C21C 119.9(3)
C23 C24 N2 110.2(3)
C23 C24 C32 132.1(3)
N2 C24 C32 117.5(2)
N4 C41 H41A 109.5
N4 C41 H41B 109.5
H41A C41 H41B 109.5
N4 C41 H41C 109.5
H41A C41 H41C 109.5
H41B C41 H41C 109.5
C114 C115 C116 121.9(3)
C114 C115 H115 119.0
C116 C115 H115 119.0
C22 C21 N2 108.4(3)
C22 C21 C211 128.6(3)
N2 C21 C211 123.0(2)
C214 C213 C212 122.6(3)
C214 C213 H213 118.7
C212 C213 H213 118.7
C113 C114 C115 117.8(3)
C113 C114 C11B 121.4(3)
C115 C114 C11B 120.7(3)
N3 C31 C14 109.3(2)
N3 C31 H31A 109.8
C14 C31 H31A 109.8
N3 C31 H31B 109.8
C14 C31 H31B 109.8
H31A C31 H31B 108.3
N3 C33 H33A 109.5
N3 C33 H33B 109.5
H33A C33 H33B 109.5
N3 C33 H33C 109.5
H33A C33 H33C 109.5
H33B C33 H33C 109.5
C115 C116 C111 119.6(3)
C115 C116 C11C 119.6(3)
C111 C116 C11C 120.8(3)
C114 C113 C112 122.3(3)
C114 C113 H113 118.9
C112 C113 H113 118.9
N5 C51 H51A 109.5
N5 C51 H51B 109.5
H51A C51 H51B 109.5
N5 C51 H51C 109.5
H51A C51 H51C 109.5
H51B C51 H51C 109.5
C212 C211 C216 118.3(3)
C212 C211 C21 121.4(3)
C216 C211 C21 120.3(3)
C213 C212 C211 119.8(3)
C213 C212 C21A 119.1(3)
C211 C212 C21A 121.1(3)
C12 C11 N1 108.6(2)
C12 C11 C111 128.0(3)
N1 C11 C111 123.4(2)
C113 C112 C111 118.8(3)
C113 C112 C11A 119.5(2)
C111 C112 C11A 121.6(2)
C13 C14 N1 110.2(2)
C13 C14 C31 131.7(3)
N1 C14 C31 117.6(2)
N5 C52 H52A 109.5
N5 C52 H52B 109.5
H52A C52 H52B 109.5
N5 C52 H52C 109.5
H52A C52 H52C 109.5
H52B C52 H52C 109.5
C116 C111 C112 119.6(2)
C116 C111 C11 119.4(2)
C112 C111 C11 121.0(2)
N6 C20 Mo1 171.1(2)
C24 C23 C22 106.8(3)
C24 C23 H23 126.6
C22 C23 H23 126.6
C3S O1S C2S 114.4(7)
O1S C3S C4S 110.2(9)
O1S C3S H3S1 109.6
C4S C3S H3S1 109.6
O1S C3S H3S2 109.6
C4S C3S H3S2 109.6
H3S1 C3S H3S2 108.1
O1S C2S C1S 108.8(8)
O1S C2S H2S1 109.9
C1S C2S H2S1 109.9
O1S C2S H2S2 109.9
C1S C2S H2S2 109.9
H2S1 C2S H2S2 108.3
C2B C1B H1B1 109.5
C2B C1B H1B2 109.5
H1B1 C1B H1B2 109.5
C2B C1B H1B3 109.5
H1B1 C1B H1B3 109.5
H1B2 C1B H1B3 109.5
C1B C2B O1B 109(2)
C1B C2B H2B1 109.8
O1B C2B H2B1 109.8
C1B C2B H2B2 109.8
O1B C2B H2B2 109.8
H2B1 C2B H2B2 108.2
C4B C3B O1B 121(2)
C4B C3B H3B1 107.0
O1B C3B H3B1 107.0
C4B C3B H3B2 107.0
O1B C3B H3B2 107.0
H3B1 C3B H3B2 106.7
C3B C4B H4B1 109.5
C3B C4B H4B2 109.5
H4B1 C4B H4B2 109.5
C3B C4B H4B3 109.5
H4B1 C4B H4B3 109.5
H4B2 C4B H4B3 109.5
C3B O1B C2B 104.8(17)

loop_
_geom_bond_atom_site_label_1
_geom_bond_atom_site_label_2
_geom_bond_distance
Mo1 N5 1.9321(19)
Mo1 N4 2.053(2)
Mo1 N1 2.117(2)
Mo1 N2 2.118(2)
Mo1 C20 2.204(2)
Mo1 N3 2.357(2)
N6 C20 1.155(3)
N6 C6 1.474(3)
N4 C41 1.449(4)
N4 C42 1.454(3)
N2 C24 1.386(3)
N2 C21 1.391(4)
N3 C33 1.473(3)
N3 C31 1.483(4)
N3 C32 1.489(3)
N1 C11 1.382(3)
N1 C14 1.384(3)
N5 C51 1.469(3)
N5 C52 1.471(3)
C63 C6 1.506(5)
C63 H63A 0.9800
C63 H63B 0.9800
C63 H63C 0.9800
C62 C6 1.522(5)
C62 H62A 0.9800
C62 H62B 0.9800
C62 H62C 0.9800
C21C C216 1.514(5)
C21C H21A 0.9800
C21C H21B 0.9800
C21C H21C 0.9800
C22 C21 1.373(4)
C22 C23 1.405(5)
C22 H22 0.9500
C21B C214 1.509(5)
C21B H21D 0.9800
C21B H21E 0.9800
C21B H21F 0.9800
C11B C114 1.505(4)
C11B H11A 0.9800
C11B H11B 0.9800
C11B H11C 0.9800
C11C C116 1.504(4)
C11C H11D 0.9800
C11C H11E 0.9800
C11C H11F 0.9800
C12 C11 1.372(4)
C12 C13 1.411(4)
C12 H12 0.9500
C13 C14 1.359(4)
C13 H13 0.9500
C215 C214 1.382(5)
C215 C216 1.392(5)
C215 H215 0.9500
C61 C6 1.515(4)
C61 H61A 0.9800
C61 H61B 0.9800
C61 H61C 0.9800
C21A C212 1.505(4)
C21A H21G 0.9800
C21A H21H 0.9800
C21A H21I 0.9800
C11A C112 1.493(4)
C11A H11G 0.9800
C11A H11H 0.9800
C11A H11I 0.9800
C42 H42A 0.9800
C42 H42B 0.9800
C42 H42C 0.9800
C214 C213 1.379(4)
C32 C24 1.484(4)
C32 H32A 0.9900
C32 H32B 0.9900
C216 C211 1.401(4)
C24 C23 1.358(4)
C41 H41A 0.9800
C41 H41B 0.9800
C41 H41C 0.9800
C115 C114 1.386(4)
C115 C116 1.390(4)
C115 H115 0.9500
C21 C211 1.483(4)
C213 C212 1.387(4)
C213 H213 0.9500
C114 C113 1.382(4)
C31 C14 1.492(4)
C31 H31A 0.9900
C31 H31B 0.9900
C33 H33A 0.9800
C33 H33B 0.9800
C33 H33C 0.9800
C116 C111 1.396(4)
C113 C112 1.399(4)
C113 H113 0.9500
C51 H51A 0.9800
C51 H51B 0.9800
C51 H51C 0.9800
C211 C212 1.398(4)
C11 C111 1.494(4)
C112 C111 1.403(4)
C52 H52A 0.9800
C52 H52B 0.9800
C52 H52C 0.9800
C23 H23 0.9500
C1S C2S 1.456(12)
C1S H1S1 0.9800
C1S H1S2 0.9800
C1S H1S3 0.9800
O1S C3S 1.402(8)
O1S C2S 1.420(8)
C4S C3S 1.416(11)
C4S H4S1 0.9800
C4S H4S2 0.9800
C4S H4S3 0.9800
C3S H3S1 0.9900
C3S H3S2 0.9900
C2S H2S1 0.9900
C2S H2S2 0.9900
C1B C2B 1.424(15)
C1B H1B1 0.9800
C1B H1B2 0.9800
C1B H1B3 0.9800
C2B O1B 1.439(14)
C2B H2B1 0.9900
C2B H2B2 0.9900
C3B C4B 1.418(15)
C3B O1B 1.429(13)
C3B H3B1 0.9900
C3B H3B2 0.9900
C4B H4B1 0.9800
C4B H4B2 0.9800
C4B H4B3 0.9800

loop_
_geom_torsion_atom_site_label_1
_geom_torsion_atom_site_label_2
_geom_torsion_atom_site_label_3
_geom_torsion_atom_site_label_4
_geom_torsion
N5 Mo1 N4 C41 -89.5(2)
N1 Mo1 N4 C41 16.0(2)
N2 Mo1 N4 C41 166.1(2)
C20 Mo1 N4 C41 76.8(7)
N3 Mo1 N4 C41 91.3(2)
N5 Mo1 N4 C42 85.5(2)
N1 Mo1 N4 C42 -169.1(2)
N2 Mo1 N4 C42 -19.0(2)
C20 Mo1 N4 C42 -108.2(6)
N3 Mo1 N4 C42 -93.7(2)
N5 Mo1 N2 C24 -163.0(2)
N4 Mo1 N2 C24 -68.8(2)
N1 Mo1 N2 C24 20.5(3)
C20 Mo1 N2 C24 102.9(2)
N3 Mo1 N2 C24 16.65(19)
N5 Mo1 N2 C21 16.3(3)
N4 Mo1 N2 C21 110.5(3)
N1 Mo1 N2 C21 -160.2(2)
C20 Mo1 N2 C21 -77.8(3)
N3 Mo1 N2 C21 -164.1(3)
N5 Mo1 N3 C33 111(6)
N4 Mo1 N3 C33 178.65(19)
N1 Mo1 N3 C33 -90.52(19)
N2 Mo1 N3 C33 87.50(19)
C20 Mo1 N3 C33 -3.44(19)
N5 Mo1 N3 C31 -128(6)
N4 Mo1 N3 C31 -59.93(16)
N1 Mo1 N3 C31 30.89(16)
N2 Mo1 N3 C31 -151.08(17)
C20 Mo1 N3 C31 117.98(17)
N5 Mo1 N3 C32 -10(6)
N4 Mo1 N3 C32 57.99(19)
N1 Mo1 N3 C32 148.8(2)
N2 Mo1 N3 C32 -33.16(19)
C20 Mo1 N3 C32 -124.10(19)
N5 Mo1 N1 C11 -13.8(3)
N4 Mo1 N1 C11 -108.0(3)
N2 Mo1 N1 C11 162.7(2)
C20 Mo1 N1 C11 79.3(2)
N3 Mo1 N1 C11 166.5(3)
N5 Mo1 N1 C14 165.19(17)
N4 Mo1 N1 C14 71.00(18)
N2 Mo1 N1 C14 -18.3(3)
C20 Mo1 N1 C14 -101.72(18)
N3 Mo1 N1 C14 -14.48(17)
N4 Mo1 N5 C51 -2.2(2)
N1 Mo1 N5 C51 -93.0(2)
N2 Mo1 N5 C51 88.8(2)
C20 Mo1 N5 C51 179.8(2)
N3 Mo1 N5 C51 66(6)
N4 Mo1 N5 C52 177.98(19)
N1 Mo1 N5 C52 87.18(19)
N2 Mo1 N5 C52 -91.02(19)
C20 Mo1 N5 C52 0.0(2)
N3 Mo1 N5 C52 -114(6)
C11 C12 C13 C14 -0.1(4)
C216 C215 C214 C213 -2.9(5)
C216 C215 C214 C21B 176.5(3)
C33 N3 C32 C24 -81.0(3)
C31 N3 C32 C24 157.0(2)
Mo1 N3 C32 C24 44.2(3)
C20 N6 C6 C63 162(3)
C20 N6 C6 C61 -77(3)
C20 N6 C6 C62 41(3)
C214 C215 C216 C211 -0.4(4)
C214 C215 C216 C21C 178.8(3)
C21 N2 C24 C23 0.3(4)
Mo1 N2 C24 C23 179.8(3)
C21 N2 C24 C32 -175.4(3)
Mo1 N2 C24 C32 4.1(3)
N3 C32 C24 C23 150.1(4)
N3 C32 C24 N2 -35.3(4)
C23 C22 C21 N2 -0.6(5)
C23 C22 C21 C211 179.0(3)
C24 N2 C21 C22 0.2(4)
Mo1 N2 C21 C22 -179.2(3)
C24 N2 C21 C211 -179.4(3)
Mo1 N2 C21 C211 1.3(5)
C215 C214 C213 C212 2.9(4)
C21B C214 C213 C212 -176.5(3)
C116 C115 C114 C113 1.4(4)
C116 C115 C114 C11B 178.7(3)
C33 N3 C31 C14 83.6(3)
C32 N3 C31 C14 -154.5(2)
Mo1 N3 C31 C14 -42.0(2)
C114 C115 C116 C111 0.1(4)
C114 C115 C116 C11C -177.7(3)
C115 C114 C113 C112 -0.9(4)
C11B C114 C113 C112 -178.1(3)
C215 C216 C211 C212 3.8(4)
C21C C216 C211 C212 -175.4(3)
C215 C216 C211 C21 -179.1(3)
C21C C216 C211 C21 1.7(4)
C22 C21 C211 C212 87.7(5)
N2 C21 C211 C212 -92.9(3)
C22 C21 C211 C216 -89.4(4)
N2 C21 C211 C216 90.1(4)
C214 C213 C212 C211 0.5(4)
C214 C213 C212 C21A -179.1(3)
C216 C211 C212 C213 -3.9(4)
C21 C211 C212 C213 179.1(2)
C216 C211 C212 C21A 175.8(3)
C21 C211 C212 C21A -1.3(4)
C13 C12 C11 N1 0.3(4)
C13 C12 C11 C111 -176.6(3)
C14 N1 C11 C12 -0.5(3)
Mo1 N1 C11 C12 178.6(2)
C14 N1 C11 C111 176.6(2)
Mo1 N1 C11 C111 -4.3(4)
C114 C113 C112 C111 -1.1(4)
C114 C113 C112 C11A 175.7(3)
C12 C13 C14 N1 -0.2(4)
C12 C13 C14 C31 -172.2(3)
C11 N1 C14 C13 0.4(3)
Mo1 N1 C14 C13 -178.8(2)
C11 N1 C14 C31 173.7(2)
Mo1 N1 C14 C31 -5.6(3)
N3 C31 C14 C13 -153.8(3)
N3 C31 C14 N1 34.7(3)
C115 C116 C111 C112 -2.2(4)
C11C C116 C111 C112 175.6(3)
C115 C116 C111 C11 -179.4(2)
C11C C116 C111 C11 -1.6(4)
C113 C112 C111 C116 2.6(4)
C11A C112 C111 C116 -174.1(2)
C113 C112 C111 C11 179.9(2)
C11A C112 C111 C11 3.1(4)
C12 C11 C111 C116 82.4(4)
N1 C11 C111 C116 -94.1(3)
C12 C11 C111 C112 -94.8(4)
N1 C11 C111 C112 88.7(3)
C6 N6 C20 Mo1 36(4)
N5 Mo1 C20 N6 165.7(14)
N4 Mo1 C20 N6 -0.6(18)
N1 Mo1 C20 N6 60.4(14)
N2 Mo1 C20 N6 -89.9(14)
N3 Mo1 C20 N6 -15.1(14)
N2 C24 C23 C22 -0.7(5)
C32 C24 C23 C22 174.2(4)
C21 C22 C23 C24 0.8(5)
C2S O1S C3S C4S 178.7(9)
C3S O1S C2S C1S 180.0(8)
C4B C3B O1B C2B -169(2)
C1B C2B O1B C3B 172(2)
